data_2003698
loop_
_publ_author_name
'Ianelli, S.'
'Nardelli, M.'
'Belletti, D.'
'Jamart-Gr\'egoire, B.'
'Caub\`ere, C.'
'Caub\`ere, P.'

_publ_section_title
;
 Conformation at the Amide N Atom of 1-Carboxamide Indole Derivatives
;
_journal_issue 7
_journal_name_full 'Acta Crystallographica Section C'
_journal_page_first 1341
_journal_page_last 1345
_journal_paper_doi 10.1107/S0108270195000837
_journal_volume 51
_journal_year 1995
_chemical_compound_source
;
chemical synthesis
;
_chemical_formula_analytical 'C17 H16 N2 O2'
_chemical_formula_sum 'C17 H16 N2 O2'
_chemical_formula_weight 280.33
_chemical_name_systematic
;
N-methyl-N-phenyl-2-(5-methoxyindole)carboxamide
;
_space_group_IT_number 2
_symmetry_cell_setting triclinic
_symmetry_space_group_name_Hall '-P 1'
_symmetry_space_group_name_H-M 'P -1'
_cell_angle_alpha 79.59(2)
_cell_angle_beta 79.20(4)
_cell_angle_gamma 78.86(3)
_cell_formula_units_Z 2
_cell_length_a 11.311(8)
_cell_length_b 10.220(7)
_cell_length_c 6.586(1)
_cell_measurement_radiation MoK\a~1~
_cell_measurement_reflns_used 27
_cell_measurement_temperature 293(2)
_cell_measurement_theta_max 18
_cell_measurement_theta_min 11
_cell_measurement_wavelength 0.70930
_cell_volume 725.5(7)
_computing_cell_refinement 'LQPARM (Nardelli & Mangia, 1984)'
_computing_data_collection 'local programs'
_computing_data_reduction 'local programs'
_computing_molecular_graphics 'ORTEP (Johnson, 1965)'
_computing_publication_material
;
 PARST (Nardelli, 1983); PARSTCIF (Nardelli, 1991)
;
_computing_structure_refinement 'SHELXL93 (Sheldrick, 1993)'
_computing_structure_solution 'SIR88 (Burla et al., 1989)'
_diffrn_ambient_temperature 293(2)
_diffrn_measurement_device 'Enraf-Nonius CAD4 diffractometer'
_diffrn_measurement_method '\q/2\q scan'
_diffrn_radiation_monochromator graphite
_diffrn_radiation_source 'fine focus sealed tube'
_diffrn_radiation_type MoK\a
_diffrn_radiation_wavelength 0.71069
_diffrn_reflns_av_sigmaI/netI 0.0839
_diffrn_reflns_limit_h_max 13
_diffrn_reflns_limit_h_min -12
_diffrn_reflns_limit_k_max 12
_diffrn_reflns_limit_k_min -11
_diffrn_reflns_limit_l_max 7
_diffrn_reflns_limit_l_min 0
_diffrn_reflns_number 2566
_diffrn_reflns_reduction_process
;
No R~int~ is given, as the number of symmetry equivalent reflections
masured was not enough to give a reliable value of this index.
;
_diffrn_reflns_theta_max 25.05
_diffrn_reflns_theta_min 3.18
_diffrn_standards_decay_% 'within statistical fluctuation'
_diffrn_standards_interval_time 120
_diffrn_standards_number 1
_exptl_absorpt_coefficient_mu 0.0854
_exptl_absorpt_correction_type none
_exptl_crystal_colour colourless
_exptl_crystal_density_diffrn 1.283
_exptl_crystal_description
;
small prisms
;
_exptl_crystal_F_000 296
_exptl_crystal_size_max 0.65
_exptl_crystal_size_mid 0.55
_exptl_crystal_size_min 0.48
_refine_diff_density_max 0.132
_refine_diff_density_min -0.132
_refine_ls_extinction_coef 0.008(1)
_refine_ls_extinction_method 'SHELXL93 (Sheldrick, 1993)'
_refine_ls_goodness_of_fit_all 0.767
_refine_ls_goodness_of_fit_obs 0.994
_refine_ls_hydrogen_treatment refall
_refine_ls_matrix_type full
_refine_ls_number_parameters 255
_refine_ls_number_reflns 2566
_refine_ls_number_restraints 0
_refine_ls_restrained_S_all 0.767
_refine_ls_restrained_S_obs 0.994
_refine_ls_R_factor_all 0.0964
_refine_ls_R_factor_obs 0.0374
_refine_ls_shift/esd_max 0.004
_refine_ls_shift/esd_mean 0.000
_refine_ls_structure_factor_coef Fsqd
_refine_ls_weighting_details 'w = 1/[\s^2^(F~o~^2^) + (0.0204P)^2^] where P ='
_refine_ls_weighting_scheme calc
_refine_ls_wR_factor_all 0.0672
_refine_ls_wR_factor_obs 0.0594
_reflns_number_observed 1329
_reflns_number_total 2566
_reflns_observed_criterion I>2\s(I)
_cod_data_source_file li1132.cif
_cod_data_source_block 1b
_cod_depositor_comments
;
The following automatic conversions were performed:

'_refine_ls_weighting_scheme' value 'w = 1/[\s^2^(F~o~^2^) +
(0.0204P)^2^] where P =' was changed to 'calc'. New tag
'_refine_ls_weighting_details' was created. The value of the new tag
was set to 'w = 1/[\s^2^(F~o~^2^) + (0.0204P)^2^] where P ='.

Automatic conversion script
Id: cif_fix_values 3143 2015-03-26 13:38:13Z robertas 
;
_cod_original_sg_symbol_H-M P-1
_cod_database_code 2003698

loop_
_symmetry_equiv_pos_as_xyz
'x, y, z'
'-x, -y, -z'

loop_
_atom_site_aniso_label
_atom_site_aniso_U_11
_atom_site_aniso_U_12
_atom_site_aniso_U_13
_atom_site_aniso_U_22
_atom_site_aniso_U_23
_atom_site_aniso_U_33
O1 0.0446(9) 0.0044(9) -0.0160(8) 0.0711(11) -0.0082(8) 0.0641(11)
O2 0.0549(10) 0.0144(8) -0.0127(7) 0.0630(10) -0.0077(8) 0.0474(9)
N1 0.0483(12) 0.0060(9) -0.0071(9) 0.0501(12) -0.0057(9) 0.0381(11)
N2 0.0394(10) 0.0087(9) -0.0084(9) 0.0451(11) -0.0050(8) 0.0480(11)
C1 0.0539(19) -0.0040(17) -0.0202(15) 0.0776(22) -0.0018(17) 0.0678(19)
C2 0.0442(14) -0.0029(11) -0.0127(12) 0.0439(14) -0.0082(11) 0.0562(15)
C3 0.0424(14) -0.0030(12) 0.0012(12) 0.0548(15) -0.0049(12) 0.0578(16)
C4 0.0543(15) 0.0027(12) -0.0014(12) 0.0552(15) -0.0068(12) 0.0436(14)
C5 0.0421(13) 0.0018(10) -0.0068(11) 0.0372(13) -0.0069(10) 0.0446(13)
C6 0.0439(13) 0.0017(10) -0.0077(10) 0.0384(13) -0.0103(10) 0.0438(13)
C7 0.0472(14) 0.0036(11) -0.0113(11) 0.0492(14) -0.0110(11) 0.0437(14)
C8 0.0471(14) 0.0055(11) -0.0058(11) 0.0513(14) -0.0123(11) 0.0379(13)
C9 0.0404(13) 0.0033(10) -0.0051(10) 0.0420(13) -0.0064(10) 0.0406(13)
C10 0.0513(14) 0.0016(10) -0.0105(11) 0.0409(13) -0.0097(11) 0.0417(13)
C11 0.0361(12) 0.0034(10) -0.0084(10) 0.0425(14) -0.0079(10) 0.0439(13)
C12 0.0652(17) -0.0055(13) -0.0100(13) 0.0554(17) -0.0027(14) 0.0490(15)
C13 0.0675(18) 0.0058(17) -0.0079(13) 0.0955(24) -0.0044(16) 0.0466(17)
C14 0.0589(16) 0.0321(18) -0.0152(14) 0.0784(22) -0.0165(15) 0.0645(19)
C15 0.0559(16) 0.0085(15) -0.0182(14) 0.0398(16) -0.0085(13) 0.0901(22)
C16 0.0506(14) -0.0034(12) -0.0116(12) 0.0452(15) -0.0076(11) 0.0544(15)
C17 0.0410(15) 0.0087(17) -0.0144(15) 0.0564(19) -0.0010(13) 0.0788(22)

loop_
_atom_site_label
_atom_site_fract_x
_atom_site_fract_y
_atom_site_fract_z
_atom_site_U_iso_or_equiv
_atom_site_thermal_displace_type
_atom_site_calc_attached_atom
_atom_site_type_symbol
O1 -0.0289(1) 0.3419(2) -0.0159(2) 0.0610(7) aniso . O
O2 0.6327(1) 0.0242(1) 0.3081(2) 0.0577(6) aniso . O
N1 0.3954(2) 0.1294(2) 0.2935(3) 0.0474(7) aniso . N
N2 0.7019(1) 0.1422(2) 0.0015(2) 0.0462(7) aniso . N
C1 -0.0226(3) 0.4040(4) -0.2285(5) 0.0671(13) aniso . C
C2 0.0799(2) 0.2869(2) 0.0534(3) 0.0479(9) aniso . C
C3 0.0670(2) 0.2297(2) 0.2652(4) 0.0540(10) aniso . C
C4 0.1670(2) 0.1737(2) 0.3608(3) 0.0535(10) aniso . C
C5 0.2813(2) 0.1752(2) 0.2404(3) 0.0423(9) aniso . C
C6 0.2965(2) 0.2298(2) 0.0273(3) 0.0424(9) aniso . C
C7 0.1925(2) 0.2869(2) -0.0675(3) 0.0471(9) aniso . C
C8 0.4235(2) 0.2144(2) -0.0445(3) 0.0466(9) aniso . C
C9 0.4822(2) 0.1529(2) 0.1207(3) 0.0425(9) aniso . C
C10 0.6102(2) 0.1033(2) 0.1489(3) 0.0449(9) aniso . C
C11 0.6870(2) 0.2513(2) -0.1680(3) 0.0416(8) aniso . C
C12 0.7155(2) 0.2234(3) -0.3692(4) 0.0577(10) aniso . C
C13 0.7048(2) 0.3271(3) -0.5333(4) 0.0733(12) aniso . C
C14 0.6640(2) 0.4572(3) -0.4971(4) 0.0713(12) aniso . C
C15 0.6363(2) 0.4855(3) -0.2950(5) 0.0633(12) aniso . C
C16 0.6487(2) 0.3818(2) -0.1279(4) 0.0502(10) aniso . C
C17 0.8277(2) 0.0772(3) 0.0243(5) 0.0615(11) aniso . C
H1N 0.4110(18) 0.0842(21) 0.4153(30) 0.0690(71) iso N1 H
H3 -0.0130(17) 0.2317(19) 0.3381(28) 0.0594(66) iso C3 H
H4 0.1611(16) 0.1288(19) 0.5058(29) 0.0645(66) iso C4 H
H7 0.2041(13) 0.3232(16) -0.2245(25) 0.0385(50) iso C7 H
H8 0.4616(15) 0.2358(18) -0.1827(27) 0.0528(59) iso C8 H
H11 -0.1084(21) 0.4432(23) -0.2403(32) 0.0888(82) iso C1 H
H12 0.0160(21) 0.3359(24) -0.3166(36) 0.0917(97) iso C1 H
H13 0.0309(18) 0.4719(20) -0.2631(31) 0.0697(78) iso C1 H
H121 0.7424(17) 0.1319(20) -0.3950(29) 0.0649(72) iso C12 H
H131 0.7275(19) 0.3046(23) -0.6814(37) 0.0949(88) iso C13 H
H141 0.6539(19) 0.5336(24) -0.6035(35) 0.0999(86) iso C14 H
H151 0.6070(18) 0.5765(22) -0.2692(30) 0.0761(80) iso C15 H
H161 0.6319(18) 0.4021(21) 0.0151(31) 0.0744(76) iso C16 H
H171 0.8772(25) 0.0840(29) -0.1066(45) 0.141(13) iso C17 H
H172 0.8254(23) -0.0113(29) 0.0900(41) 0.128(11) iso C17 H
H173 0.8570(27) 0.1216(32) 0.0987(48) 0.146(17) iso C17 H

loop_
_atom_type_symbol
_atom_type_description
_atom_type_scat_source
_atom_type_scat_dispersion_real
_atom_type_scat_dispersion_imag
'O ' 'Oxygen      ' 'Int. Tab. C, 4.2.6.8, 6.1.1.4' 0.0106 0.0060
'N ' 'Nitrogen    ' 'Int. Tab. C, 4.2.6.8, 6.1.1.4' 0.0061 0.0033
'C ' 'Carbon      ' 'Int. Tab. C, 4.2.6.8, 6.1.1.4' 0.0033 0.0016
'H ' 'Hydrogen    ' 'Int. Tab. C, 4.2.6.8, 6.1.1.4' 0.0000 0.0000

loop_
_geom_angle_atom_site_label_1
_geom_angle_atom_site_label_2
_geom_angle_atom_site_label_3
_geom_angle
_geom_angle_publ_flag
C1 O1 C2 116.9(2) no
C9 N1 H1N 125.0(10) no
C5 N1 H1N 125.0(10) no
C5 N1 C9 109.4(2) no
C11 N2 C17 116.9(2) no
C10 N2 C17 118.3(2) no
C10 N2 C11 124.6(2) no
O1 C1 H13 112.0(10) no
O1 C1 H12 108.0(10) no
O1 C1 H11 103.0(10) no
H12 C1 H13 105(2) no
H11 C1 H13 112(2) no
H11 C1 H12 116(2) no
O1 C2 C7 124.7(2) no
O1 C2 C3 113.9(2) no
C3 C2 C7 121.4(2) no
C2 C3 H3 117.0(10) no
C2 C3 C4 121.4(2) no
C4 C3 H3 122.0(10) no
C3 C4 H4 123.0(10) no
C3 C4 C5 117.6(2) no
C5 C4 H4 119.0(10) no
N1 C5 C4 130.4(2) no
C4 C5 C6 122.1(2) no
N1 C5 C6 107.5(2) no
C5 C6 C8 106.7(2) no
C5 C6 C7 119.3(2) no
C7 C6 C8 134.0(2) no
C2 C7 C6 118.3(2) no
C6 C7 H7 118.9(9) no
C2 C7 H7 122.8(9) no
C6 C8 H8 126.0(10) no
C6 C8 C9 108.0(2) no
C9 C8 H8 125.0(10) no
N1 C9 C8 108.2(2) no
C8 C9 C10 135.4(2) no
N1 C9 C10 116.3(2) no
N2 C10 C9 120.4(2) no
O2 C10 C9 119.3(2) no
O2 C10 N2 120.4(2) no
N2 C11 C16 120.2(2) no
N2 C11 C12 118.8(2) no
C12 C11 C16 120.9(2) no
C11 C12 H121 120.0(10) no
C11 C12 C13 119.6(2) no
C13 C12 H121 120.0(10) no
C12 C13 H131 118.0(10) no
C12 C13 C14 120.5(3) no
C14 C13 H131 121.0(10) no
C13 C14 H141 125(2) no
C13 C14 C15 120.0(3) no
C15 C14 H141 115.0(10) no
C14 C15 H151 120.0(10) no
C14 C15 C16 120.0(3) no
C16 C15 H151 120.0(10) no
C11 C16 C15 118.9(2) no
C15 C16 H161 120.0(10) no
C11 C16 H161 121.0(10) no
N2 C17 H173 109(2) no
N2 C17 H172 108(2) no
N2 C17 H171 110(2) no
H172 C17 H173 111(3) no
H171 C17 H173 106(3) no
H171 C17 H172 114(2) no

loop_
_geom_bond_atom_site_label_1
_geom_bond_atom_site_label_2
_geom_bond_distance
_geom_bond_publ_flag
O1 C1 1.423(3) no
O1 C2 1.375(3) no
O2 C10 1.238(2) no
N1 C5 1.372(3) no
N1 C9 1.375(2) no
N1 H1N 0.880(10) no
N2 C10 1.349(3) no
N2 C11 1.437(2) no
N2 C17 1.471(3) no
C1 H11 0.99(2) no
C1 H12 0.97(2) no
C1 H13 0.98(2) no
C2 C3 1.404(3) no
C2 C7 1.370(3) no
C3 C4 1.375(3) no
C3 H3 0.940(10) no
C4 C5 1.386(3) no
C4 H4 0.980(10) no
C5 C6 1.405(3) no
C6 C7 1.411(3) no
C6 C8 1.414(3) no
C7 H7 1.030(10) no
C8 C9 1.372(3) no
C8 H8 0.940(10) no
C9 C10 1.473(3) no
C11 C12 1.372(3) no
C11 C16 1.377(3) no
C12 C13 1.376(4) no
C12 H121 0.96(2) no
C13 C14 1.368(5) no
C13 H131 1.02(2) no
C14 C15 1.379(4) no
C14 H141 0.95(2) no
C15 C16 1.391(4) no
C15 H151 0.96(2) no
C16 H161 0.98(2) no
C17 H171 0.94(2) no
C17 H172 0.93(2) no
C17 H173 0.87(3) no

loop_
_geom_contact_atom_site_label_1
_geom_contact_atom_site_label_2
_geom_contact_distance
O2 N1 2.704(3)
O2 C17 2.684(3)
N1 C4 2.504(3)
C1 C7 2.803(4)
C2 C5 2.748(3)
C3 C6 2.769(3)
C4 C7 2.832(3)
C7 C8 2.600(4)
C8 C10 2.632(3)
C9 C11 2.924(3)
C11 C14 2.747(4)
C12 C15 2.756(4)
C13 C16 2.759(4)
